data_7123733
loop_
_publ_author_name
'Zhao, Na'
'Ma, Chengcheng'
'Yang, Weiyao'
'Yin, Wei'
'Wei, Jiahui'
'Li, Nan'

_publ_section_title
;
 Facile construction of boranil complexes with aggregation-induced
 emission characteristics and their specific lipid droplets imaging
 applications
;
_journal_name_full 'Chemical Communications'
_journal_paper_doi 10.1039/C9CC04041B
_journal_year 2019
_chemical_formula_moiety 'C17 H19 B F2 N2 O'
_chemical_formula_sum 'C17 H19 B F2 N2 O'
_chemical_formula_weight 316.15
_space_group_crystal_system monoclinic
_space_group_IT_number 14
_space_group_name_Hall '-P 2ybc'
_space_group_name_H-M_alt 'P 1 21/c 1'
_symmetry_space_group_name_Hall '-P 2ybc'
_symmetry_space_group_name_H-M 'P 1 21/c 1'
_atom_sites_solution_hydrogens mixed
_atom_sites_solution_primary direct
_audit_creation_date 2019-02-27
_audit_creation_method
;
Olex2 1.2
(compiled 2018.05.29 svn.r3508 for OlexSys, GUI svn.r5506)
;
_audit_update_record
;
2019-05-14 deposited with the CCDC.    2019-06-26 downloaded from the CCDC.
;
_cell_angle_alpha 90
_cell_angle_beta 92.880(3)
_cell_angle_gamma 90
_cell_formula_units_Z 4
_cell_length_a 6.3794(2)
_cell_length_b 17.4457(5)
_cell_length_c 13.9241(4)
_cell_measurement_reflns_used 6426
_cell_measurement_temperature 293(2)
_cell_measurement_theta_max 71.9250
_cell_measurement_theta_min 4.0250
_cell_volume 1547.70(8)
_computing_cell_refinement 'CrysAlisPro 1.171.38.46 (Rigaku OD, 2015)'
_computing_data_collection 'CrysAlisPro 1.171.38.46 (Rigaku OD, 2015)'
_computing_data_reduction 'CrysAlisPro 1.171.38.46 (Rigaku OD, 2015)'
_computing_molecular_graphics 'Olex2 (Dolomanov et al., 2009)'
_computing_publication_material 'Olex2 (Dolomanov et al., 2009)'
_computing_structure_refinement 'ShelXL (Sheldrick, 2015)'
_computing_structure_solution 'ShelXS (Sheldrick, 2008)'
_diffrn_ambient_temperature 293(2)
_diffrn_detector 'CCD plate'
_diffrn_detector_area_resol_mean 16.0356
_diffrn_detector_type Eos
_diffrn_measured_fraction_theta_full 0.999
_diffrn_measured_fraction_theta_max 0.987
_diffrn_measurement_details
;
List of Runs (angles in degrees, time in seconds):

  # Type    Start    End  Width  t~exp~   \w     \q     \k     \f   Frames
#--------------------------------------------------------------------------
  1  \w    -30.00  54.00   1.00    1.00    --   37.66 -57.00-120.00   84
  2  \w     18.00  91.00   1.00    1.00    --   37.66-125.00   0.00   73
  3  \w    -30.00  54.00   1.00    1.00    --   37.66 -57.00  60.00   84
  4  \w     21.00 105.00   1.00    1.00    --   37.66  57.00-180.00   84
  5  \w    -30.00  54.00   1.00    1.00    --   37.66 -57.00 -60.00   84
  6  \w     21.00 105.00   1.00    1.00    --   37.66  57.00-120.00   84
  7  \w     39.00 109.00   1.00    1.00    --  108.00 -94.00-120.00   70
  8  \w     38.00 129.00   1.00    1.00    --  108.00 -30.00-150.00   91
  9  \w     81.00 176.00   1.00    1.00    --  108.00  77.00 -30.00   95
 10  \w     38.00 116.00   1.00    1.00    --  108.00-111.00-150.00   78
 11  \w     39.00 109.00   1.00    1.00    --  108.00 -94.00 -60.00   70
 12  \w     38.00 129.00   1.00    1.00    --  108.00 -30.00 120.00   91
 13  \w    100.00 178.00   1.00    1.00    --  108.00 111.00   0.00   78
 14  \w     41.00 126.00   1.00    1.00    --  108.00 -61.00 -60.00   85
 15  \w    -30.00  54.00   1.00    1.00    --   37.66 -57.00 120.00   84
 16  \w     21.00 105.00   1.00    1.00    --   37.66  57.00 -60.00   84
 17  \w     11.00 105.00   1.00    1.00    --   37.66  77.00   0.00   94
 18  \w    -30.00  54.00   1.00    1.00    --   37.66 -57.00   0.00   84
 19  \w    -30.00  54.00   1.00    1.00    --   37.66 -57.00-180.00   84
 20  \w     21.00 105.00   1.00    1.00    --   37.66  57.00  90.00   84
 21  \w     70.00 178.00   1.00    1.00    --  108.00  15.00 -90.00  108
 22  \w     70.00 178.00   1.00    1.00    --  108.00  15.00  90.00  108
 23  \w     70.00 178.00   1.00    1.00    --  108.00  15.00-180.00  108
 24  \w     91.00 120.00   1.00    1.00    --  108.00  45.00 -60.00   29
 25  \w     41.00 126.00   1.00    1.00    --  108.00 -61.00  30.00   85
;
_diffrn_measurement_device 'four-circle diffractometer'
_diffrn_measurement_device_type 'Xcalibur, Eos, Gemini'
_diffrn_measurement_method '\w scans'
_diffrn_orient_matrix_type 'CrysAlisPro convention (1999,Acta A55,543-557)'
_diffrn_orient_matrix_UB_11 -0.0106024000
_diffrn_orient_matrix_UB_12 0.0045302000
_diffrn_orient_matrix_UB_13 0.1101425000
_diffrn_orient_matrix_UB_21 0.0217999000
_diffrn_orient_matrix_UB_22 -0.0877940000
_diffrn_orient_matrix_UB_23 0.0066640000
_diffrn_orient_matrix_UB_31 0.2406184000
_diffrn_orient_matrix_UB_32 0.0081487000
_diffrn_orient_matrix_UB_33 0.0098983000
_diffrn_radiation_monochromator graphite
_diffrn_radiation_probe x-ray
_diffrn_radiation_type CuK\a
_diffrn_radiation_wavelength 1.54184
_diffrn_reflns_av_R_equivalents 0.0315
_diffrn_reflns_av_unetI/netI 0.0188
_diffrn_reflns_Laue_measured_fraction_full 0.999
_diffrn_reflns_Laue_measured_fraction_max 0.987
_diffrn_reflns_limit_h_max 7
_diffrn_reflns_limit_h_min -5
_diffrn_reflns_limit_k_max 21
_diffrn_reflns_limit_k_min -21
_diffrn_reflns_limit_l_max 17
_diffrn_reflns_limit_l_min -17
_diffrn_reflns_number 14733
_diffrn_reflns_point_group_measured_fraction_full 0.999
_diffrn_reflns_point_group_measured_fraction_max 0.987
_diffrn_reflns_theta_full 67.684
_diffrn_reflns_theta_max 72.013
_diffrn_reflns_theta_min 5.988
_diffrn_source 'fine-focus sealed X-ray tube'
_diffrn_source_type 'Enhance (Cu) X-ray Source'
_exptl_absorpt_coefficient_mu 0.834
_exptl_absorpt_correction_T_max 1.00000
_exptl_absorpt_correction_T_min 0.62597
_exptl_absorpt_correction_type multi-scan
_exptl_absorpt_process_details
;
CrysAlisPro 1.171.38.46 (Rigaku Oxford Diffraction, 2015)
Empirical absorption correction using spherical harmonics,
 implemented in SCALE3 ABSPACK scaling algorithm.
;
_exptl_crystal_density_diffrn 1.357
_exptl_crystal_description block
_exptl_crystal_F_000 664
_refine_diff_density_max 0.989
_refine_diff_density_min -0.598
_refine_diff_density_rms 0.131
_refine_ls_extinction_method none
_refine_ls_goodness_of_fit_ref 1.086
_refine_ls_hydrogen_treatment mixed
_refine_ls_matrix_type full
_refine_ls_number_parameters 229
_refine_ls_number_reflns 3000
_refine_ls_number_restraints 0
_refine_ls_restrained_S_all 1.086
_refine_ls_R_factor_all 0.0790
_refine_ls_R_factor_gt 0.0734
_refine_ls_shift/su_max 0.000
_refine_ls_shift/su_mean 0.000
_refine_ls_structure_factor_coef Fsqd
_refine_ls_weighting_details 'w=1/[\s^2^(Fo^2^)+(0.1209P)^2^+0.9222P] where P=(Fo^2^+2Fc^2^)/3'
_refine_ls_weighting_scheme calc
_refine_ls_wR_factor_gt 0.1976
_refine_ls_wR_factor_ref 0.2052
_reflns_Friedel_coverage 0.000
_reflns_number_gt 2650
_reflns_number_total 3000
_reflns_threshold_expression 'I > 2\s(I)'
_cod_data_source_file c9cc04041b2.cif
_cod_data_source_block exp_15939
_cod_database_code 7123733
_shelx_shelxl_version_number 2018/3
_shelx_space_group_comment
;
The symmetry employed for this shelxl refinement is uniquely defined
by the following loop, which should always be used as a source of
symmetry information in preference to the above space-group names.
They are only intended as comments.
;
_reflns_odcompleteness_completeness 99.83
_reflns_odcompleteness_iscentric 1
_reflns_odcompleteness_theta 66.97
_olex2_refinement_description
;
1. Fixed Uiso
 At 1.2 times of:
  All C(H) groups, All C(H,H) groups
 At 1.5 times of:
  All C(H,H,H) groups
2.a Secondary CH2 refined with riding coordinates:
 C22(H22A,H22B)
2.b Aromatic/amide H refined with riding coordinates:
 C6(H6), C8(H8), C10(H10), C11(H11), C13(H13), C14(H14), C17(H17), C18(H18),
 C20(H20)
2.c Idealised Me refined as rotating group:
 C23(H23A,H23B,H23C)
;
_olex2_submission_special_instructions 'No special instructions were received'
_oxdiff_exptl_absorpt_empirical_details
;
Empirical correction (ABSPACK) includes:
- Absorption correction using spherical harmonics
- Frame scaling
;
_oxdiff_exptl_absorpt_empirical_full_max 1.407
_oxdiff_exptl_absorpt_empirical_full_min 0.695

loop_
_space_group_symop_operation_xyz
'x, y, z'
'-x, y+1/2, -z+1/2'
'-x, -y, -z'
'x, -y-1/2, z-1/2'

loop_
_atom_site_label
_atom_site_type_symbol
_atom_site_fract_x
_atom_site_fract_y
_atom_site_fract_z
_atom_site_U_iso_or_equiv
_atom_site_adp_type
_atom_site_occupancy
_atom_site_site_symmetry_order
_atom_site_calc_flag
_atom_site_refinement_flags_posn
O1 O -0.0084(2) 0.38407(9) 0.14462(13) 0.0428(4) Uani 1 1 d .
F2 F -0.1568(2) 0.49944(9) 0.09421(12) 0.0544(5) Uani 1 1 d .
F3 F -0.0977(2) 0.47628(8) 0.25260(11) 0.0528(4) Uani 1 1 d .
N4 N 0.2003(3) 0.50422(9) 0.15834(12) 0.0308(4) Uani 1 1 d .
C5 C 0.3261(3) 0.39458(12) 0.07753(15) 0.0308(5) Uani 1 1 d .
C6 C 0.3514(3) 0.46850(12) 0.11628(15) 0.0313(5) Uani 1 1 d .
H6 H 0.480014 0.492997 0.111939 0.038 Uiso 1 1 calc R
C7 C 0.2376(3) 0.57950(12) 0.19773(15) 0.0328(5) Uani 1 1 d .
C8 C 0.4472(3) 0.28948(13) -0.01817(17) 0.0391(5) Uani 1 1 d .
H8 H 0.550893 0.267819 -0.054146 0.047 Uiso 1 1 calc R
C9 C 0.1387(3) 0.35401(12) 0.09079(15) 0.0319(5) Uani 1 1 d .
C10 C 0.1057(3) 0.28236(12) 0.05081(16) 0.0359(5) Uani 1 1 d .
H10 H -0.016858 0.255778 0.062309 0.043 Uiso 1 1 calc R
C11 C 0.4802(3) 0.35931(12) 0.02327(16) 0.0348(5) Uani 1 1 d .
H11 H 0.606966 0.384339 0.015672 0.042 Uiso 1 1 calc R
C12 C 0.2557(4) 0.24906(13) -0.00717(16) 0.0375(5) Uani 1 1 d .
C13 C 0.4242(4) 0.59619(14) 0.24827(18) 0.0432(6) Uani 1 1 d .
H13 H 0.527542 0.558879 0.256933 0.052 Uiso 1 1 calc R
C14 C 0.0836(4) 0.63556(13) 0.18490(17) 0.0412(5) Uani 1 1 d .
H14 H -0.041573 0.624644 0.150493 0.049 Uiso 1 1 calc R
N15 N 0.2164(4) 0.18101(12) -0.05240(18) 0.0538(6) Uani 1 1 d .
B16 B -0.0235(4) 0.46542(14) 0.16313(18) 0.0337(5) Uani 1 1 d .
C17 C 0.1184(4) 0.70767(14) 0.22379(19) 0.0487(6) Uani 1 1 d .
H17 H 0.015561 0.745207 0.215519 0.058 Uiso 1 1 calc R
C18 C 0.4558(4) 0.66942(16) 0.2860(2) 0.0537(7) Uani 1 1 d .
H18 H 0.581715 0.681085 0.319430 0.064 Uiso 1 1 calc R
C19 C 0.0255(4) 0.13730(16) -0.0361(2) 0.0511(7) Uani 1 1 d .
C20 C 0.3032(5) 0.72457(14) 0.2746(2) 0.0524(7) Uani 1 1 d .
H20 H 0.324569 0.773089 0.300931 0.063 Uiso 1 1 calc R
C21 C 0.0301(6) 0.09446(18) 0.0579(2) 0.0626(8) Uani 1 1 d .
C22 C 0.3493(6) 0.1506(2) -0.1284(3) 0.0771(10) Uani 1 1 d .
H22A H 0.260169 0.133806 -0.182880 0.092 Uiso 1 1 calc R
H22B H 0.439429 0.191161 -0.150290 0.092 Uiso 1 1 calc R
C23 C 0.4769(7) 0.0873(3) -0.0935(5) 0.125(2) Uani 1 1 d .
H23A H 0.565790 0.070642 -0.143033 0.188 Uiso 1 1 calc GR
H23B H 0.387884 0.045789 -0.075859 0.188 Uiso 1 1 calc GR
H23C H 0.561924 0.103384 -0.038289 0.188 Uiso 1 1 calc GR
H19A H -0.091(5) 0.1731(18) -0.044(2) 0.048(7) Uiso 1 1 d .
H19B H 0.001(5) 0.1053(19) -0.089(2) 0.059(8) Uiso 1 1 d .
H21A H 0.154(6) 0.056(2) 0.061(3) 0.087(12) Uiso 1 1 d .
H21B H 0.041(6) 0.128(2) 0.117(3) 0.074(10) Uiso 1 1 d .
H21C H -0.097(6) 0.068(2) 0.064(3) 0.078(11) Uiso 1 1 d .

loop_
_atom_site_aniso_label
_atom_site_aniso_U_11
_atom_site_aniso_U_22
_atom_site_aniso_U_33
_atom_site_aniso_U_23
_atom_site_aniso_U_13
_atom_site_aniso_U_12
O1 0.0311(8) 0.0358(8) 0.0632(11) -0.0083(7) 0.0168(7) -0.0061(6)
F2 0.0302(8) 0.0572(9) 0.0742(10) 0.0113(7) -0.0128(7) -0.0025(6)
F3 0.0555(9) 0.0500(8) 0.0552(9) -0.0076(6) 0.0262(7) -0.0087(6)
N4 0.0258(9) 0.0299(9) 0.0365(9) 0.0010(7) 0.0006(7) 0.0002(6)
C5 0.0248(10) 0.0318(10) 0.0356(10) 0.0023(8) -0.0008(8) 0.0012(7)
C6 0.0226(9) 0.0331(10) 0.0380(11) 0.0031(8) 0.0000(8) -0.0011(7)
C7 0.0318(10) 0.0315(10) 0.0353(10) 0.0006(8) 0.0034(8) -0.0018(8)
C8 0.0334(11) 0.0383(11) 0.0462(12) -0.0034(9) 0.0092(9) 0.0029(9)
C9 0.0263(10) 0.0328(10) 0.0366(10) 0.0028(8) 0.0024(8) 0.0013(8)
C10 0.0301(10) 0.0328(10) 0.0450(12) -0.0001(9) 0.0042(9) -0.0041(8)
C11 0.0261(10) 0.0370(11) 0.0416(11) 0.0021(8) 0.0048(8) -0.0003(8)
C12 0.0394(12) 0.0328(10) 0.0402(11) -0.0001(9) 0.0020(9) 0.0000(9)
C13 0.0382(12) 0.0412(12) 0.0496(13) -0.0057(10) -0.0042(10) -0.0011(9)
C14 0.0397(12) 0.0376(11) 0.0463(12) 0.0010(9) 0.0017(9) 0.0039(9)
N15 0.0539(13) 0.0417(11) 0.0673(14) -0.0174(10) 0.0170(11) -0.0098(9)
B16 0.0235(11) 0.0340(12) 0.0438(13) -0.0017(9) 0.0057(9) -0.0003(9)
C17 0.0580(15) 0.0349(11) 0.0542(14) 0.0018(10) 0.0116(12) 0.0084(10)
C18 0.0523(15) 0.0524(15) 0.0558(15) -0.0122(12) -0.0040(12) -0.0130(12)
C19 0.0520(16) 0.0425(13) 0.0589(16) -0.0153(12) 0.0029(12) -0.0114(12)
C20 0.0690(17) 0.0362(12) 0.0531(14) -0.0101(10) 0.0127(12) -0.0095(11)
C21 0.075(2) 0.0459(15) 0.0675(19) -0.0082(13) 0.0139(16) -0.0127(15)
C22 0.079(2) 0.065(2) 0.088(2) -0.0274(18) 0.0206(19) -0.0147(17)
C23 0.070(3) 0.096(3) 0.212(7) -0.033(4) 0.032(3) 0.006(2)

loop_
_atom_type_symbol
_atom_type_description
_atom_type_scat_dispersion_real
_atom_type_scat_dispersion_imag
_atom_type_scat_source
C C 0.0181 0.0091 'International Tables Vol C Tables 4.2.6.8 and 6.1.1.4'
H H 0.0000 0.0000 'International Tables Vol C Tables 4.2.6.8 and 6.1.1.4'
B B 0.0090 0.0039 'International Tables Vol C Tables 4.2.6.8 and 6.1.1.4'
F F 0.0727 0.0534 'International Tables Vol C Tables 4.2.6.8 and 6.1.1.4'
N N 0.0311 0.0180 'International Tables Vol C Tables 4.2.6.8 and 6.1.1.4'
O O 0.0492 0.0322 'International Tables Vol C Tables 4.2.6.8 and 6.1.1.4'

loop_
_geom_angle_atom_site_label_1
_geom_angle_atom_site_label_2
_geom_angle_atom_site_label_3
_geom_angle
C9 O1 B16 122.64(16)
C6 N4 C7 119.59(17)
C6 N4 B16 120.00(17)
C7 N4 B16 120.38(16)
C6 C5 C9 119.50(18)
C6 C5 C11 122.48(18)
C9 C5 C11 118.00(19)
N4 C6 C5 122.42(18)
C13 C7 N4 120.51(19)
C13 C7 C14 120.1(2)
C14 C7 N4 119.40(19)
C11 C8 C12 120.8(2)
O1 C9 C5 120.02(19)
O1 C9 C10 118.98(18)
C10 C9 C5 120.99(19)
C9 C10 C12 120.73(19)
C8 C11 C5 121.40(19)
C10 C12 C8 117.9(2)
N15 C12 C8 121.4(2)
N15 C12 C10 120.7(2)
C7 C13 C18 119.3(2)
C17 C14 C7 119.4(2)
C12 N15 C19 121.2(2)
C12 N15 C22 122.8(2)
C19 N15 C22 115.7(2)
O1 B16 N4 110.10(16)
F2 B16 O1 109.95(19)
F2 B16 N4 108.13(17)
F3 B16 O1 109.10(19)
F3 B16 F2 110.08(19)
F3 B16 N4 109.47(18)
C20 C17 C14 120.8(2)
C20 C18 C13 120.7(2)
N15 C19 C21 114.4(3)
C18 C20 C17 119.6(2)
C23 C22 N15 111.4(4)

loop_
_geom_bond_atom_site_label_1
_geom_bond_atom_site_label_2
_geom_bond_distance
O1 C9 1.337(3)
O1 B16 1.447(3)
F2 B16 1.384(3)
F3 B16 1.368(3)
N4 C6 1.310(3)
N4 C7 1.438(3)
N4 B16 1.585(3)
C5 C6 1.404(3)
C5 C9 1.410(3)
C5 C11 1.411(3)
C7 C13 1.383(3)
C7 C14 1.391(3)
C8 C11 1.360(3)
C8 C12 1.426(3)
C9 C10 1.380(3)
C10 C12 1.408(3)
C12 N15 1.361(3)
C13 C18 1.392(4)
C14 C17 1.383(3)
N15 C19 1.465(3)
N15 C22 1.487(4)
C17 C20 1.376(4)
C18 C20 1.373(4)
C19 C21 1.506(5)
C22 C23 1.442(7)
